data_7116559
loop_
_publ_author_name
'Arun Kumar Bar'
'Celine Pichon'
'Nayanmoni Gogoi'
'Carine Duhayon'
'S. Ramasesha'
'Jean-Pascal Sutter'

_publ_section_title
;
 Single-ion magnet behaviour of heptacoordinated Fe(II) complexes: on the
 importance of supramolecular organization
;
_journal_name_full Chem.Commun.
_journal_page_first 3616
_journal_paper_doi 10.1039/C4cc10182K
_journal_volume 51
_journal_year 2015
_chemical_formula_moiety 'C27 H21 Fe1 N9 Ni1 O2'
_chemical_formula_sum 'C27 H21 Fe N9 Ni O2'
_chemical_formula_weight 618.08
_space_group_IT_number 15
_symmetry_cell_setting monoclinic
_symmetry_space_group_name_Hall '-C 2yc'
_symmetry_space_group_name_H-M 'C 1 2/c 1'
_atom_sites_solution_hydrogens difmap
_atom_sites_solution_primary direct
_audit_update_record
;
2014-11-27 deposited with the CCDC.
2015-01-22 downloaded from the CCDC.
;
_cell_angle_alpha 90
_cell_angle_beta 91.117(2)
_cell_angle_gamma 90
_cell_formula_units_Z 4
_cell_length_a 17.3572(6)
_cell_length_b 15.1852(4)
_cell_length_c 10.1318(2)
_cell_measurement_reflns_used 5003
_cell_measurement_temperature 100
_cell_measurement_theta_max 70
_cell_measurement_theta_min 5
_cell_volume 2669.96(13)
_computing_cell_refinement 'CrysAlis, (Oxford Diffraction, 2002)'
_computing_data_collection 'Gemini, (Oxford Diffraction, 2006)'
_computing_data_reduction 'XRED (Stoe & Cie 1996)'
_computing_molecular_graphics 'CAMERON (Watkin et al., 1996)'
_computing_publication_material 'CRYSTALS (Betteridge et al., 2003)'
_computing_structure_refinement 'CRYSTALS (Betteridge et al., 2003)'
_computing_structure_solution 'SHELXS 86 (Sheldrick, 1986)'
_diffrn_ambient_temperature 100
_diffrn_measured_fraction_theta_full 0.997
_diffrn_measured_fraction_theta_max 0.993
_diffrn_measurement_device Area
_diffrn_measurement_device_type 'Oxford Diffraction Gemini'
_diffrn_measurement_method '\f & \w scans'
_diffrn_radiation_monochromator graphite
_diffrn_radiation_type 'Cu K\a'
_diffrn_radiation_wavelength 1.54180
_diffrn_reflns_av_R_equivalents 0.038
_diffrn_reflns_limit_h_max 21
_diffrn_reflns_limit_h_min -16
_diffrn_reflns_limit_k_max 18
_diffrn_reflns_limit_k_min -18
_diffrn_reflns_limit_l_max 12
_diffrn_reflns_limit_l_min -12
_diffrn_reflns_number 13075
_diffrn_reflns_theta_full 69.285
_diffrn_reflns_theta_max 70.699
_diffrn_reflns_theta_min 3.868
_diffrn_standards_number 0
_exptl_absorpt_coefficient_mu 5.598
_exptl_absorpt_correction_T_max 0.85
_exptl_absorpt_correction_T_min 0.54
_exptl_absorpt_correction_type multi-scan
_exptl_absorpt_process_details 'CrysAlis, (Oxford Diffraction, 2002)'
_exptl_crystal_colour yellow
_exptl_crystal_density_diffrn 1.538
_exptl_crystal_density_method 'not measured'
_exptl_crystal_description planar
_exptl_crystal_F_000 1264
_exptl_crystal_size_max 0.250
_exptl_crystal_size_mid 0.200
_exptl_crystal_size_min 0.030
_refine_diff_density_max 1.42
_refine_diff_density_min -0.60
_refine_ls_extinction_method None
_refine_ls_goodness_of_fit_ref 1.1310
_refine_ls_hydrogen_treatment constr
_refine_ls_matrix_type full
_refine_ls_number_parameters 186
_refine_ls_number_reflns 2203
_refine_ls_number_restraints 28
_refine_ls_R_factor_all 0.0689
_refine_ls_R_factor_gt 0.0634
_refine_ls_shift/su_max 0.0092193
_refine_ls_shift/su_mean 0.0005256
_refine_ls_structure_factor_coef F
_refine_ls_weighting_details
;
 Method, part 1, Chebychev polynomial, (Watkin, 1994, Prince, 1982) 
 [weight] = 1.0/[A~0~*T~0~(x)+A~1~*T~1~(x) ... +A~n-1~]*T~n-1~(x)] 
 where A~i~ are the Chebychev coefficients listed below and x= Fcalc/Fmax 
 Method = Robust Weighting (Prince, 1982) 
 W = [weight] * [1-(deltaF/6*sigmaF)^2^]^2^ 
 A~i~ are: 
 17.3 2.15 11.9 5.15 
;
_refine_ls_weighting_scheme calc
_refine_ls_wR_factor_all 0.0648
_refine_ls_wR_factor_gt 0.0624
_refine_ls_wR_factor_ref 0.0618
_reflns_limit_h_max 21
_reflns_limit_h_min -21
_reflns_limit_k_max 18
_reflns_limit_k_min 0
_reflns_limit_l_max 12
_reflns_limit_l_min 0
_reflns_number_gt 2320
_reflns_number_total 2550
_reflns_threshold_expression I>2.0\s(I)
_oxford_refine_ls_r_factor_ref 0.0604
_oxford_reflns_number_all 2540
_oxford_reflns_threshold_expression_ref I>3.0\s(I)
_cod_data_source_file c4cc10182k2.cif
_cod_data_source_block cpd3
_cod_original_sg_symbol_H-M 'C 2/c '
_cod_original_formula_sum 'C27 H21 Fe1 N9 Ni1 O2'
_cod_database_code 7116559

loop_
_symmetry_equiv_pos_as_xyz
x,y,z
-x,-y,-z
x+1/2,y+1/2,z
-x+1/2,-y+1/2,-z
x,-y,z+1/2
-x,y,-z+1/2
x+1/2,-y+1/2,z+1/2
-x+1/2,y+1/2,-z+1/2

loop_
_atom_site_label
_atom_site_type_symbol
_atom_site_fract_x
_atom_site_fract_y
_atom_site_fract_z
_atom_site_U_iso_or_equiv
_atom_site_occupancy
_atom_site_adp_type
_atom_site_refinement_flags_posn
_atom_site_refinement_flags_adp
Fe1 Fe 0.5000 0.20367(5) 0.7500 0.0235 1.0000 Uani S T
Ni1 Ni 0.7500 0.2500 0.5000 0.0257 1.0000 Uani S .
C1 C 0.6557(2) 0.2247(2) 0.5768(3) 0.0294 1.0000 Uani . .
C2 C 0.7841(2) 0.2950(2) 0.6614(4) 0.0337 1.0000 Uani . .
C3 C 0.500000(7) -0.1234(3) 0.750000(7) 0.0350 1.0000 Uani S T
C4 C 0.4551(2) -0.0781(2) 0.6582(3) 0.0317 1.0000 Uani . .
C5 C 0.4557(2) 0.0139(2) 0.6627(3) 0.0264 1.0000 Uani . .
C6 C 0.4091(2) 0.0690(2) 0.5707(3) 0.0306 1.0000 Uani . .
C7 C 0.3553(3) 0.0247(3) 0.4730(4) 0.0454 1.0000 Uani . .
C8 C 0.4073(2) 0.2987(2) 0.5411(4) 0.0381 1.0000 Uani . .
N1 N 0.5982(2) 0.21060(19) 0.6262(3) 0.0336 1.0000 Uani . .
N2 N 0.8048(2) 0.3199(2) 0.7632(3) 0.0444 1.0000 Uani . .
N3 N 0.5000 0.0582(2) 0.7500 0.0236 1.0000 Uani S T
N4 N 0.42171(17) 0.15185(18) 0.5876(3) 0.0288 1.0000 Uani . .
N5 N 0.38642(19) 0.21427(19) 0.5100(3) 0.0381 1.0000 Uani . .
O1 O 0.45123(16) 0.31398(16) 0.6360(3) 0.0394 1.0000 Uani . .
H31 H 0.5000 -0.1849 0.7500 0.0411 1.0000 Uiso RS .
H41 H 0.4252 -0.1078 0.5954 0.0380 1.0000 Uiso R .
H71 H 0.3238 0.0680 0.4296 0.0684 1.0000 Uiso R .
H73 H 0.3854 -0.0069 0.4091 0.0686 1.0000 Uiso R .
H72 H 0.3223 -0.0165 0.5190 0.0681 1.0000 Uiso R .
H51 H 0.3604 0.2008 0.4387 0.0443 1.0000 Uiso R .
C90 C 0.3882(2) 0.3632(2) 0.4347(4) 0.0263 0.4500 Uani D .
C100 C 0.3067(2) 0.3627(2) 0.3944(4) 0.0478 0.4500 Uani D .
C110 C 0.27793(18) 0.4322(3) 0.3198(3) 0.0505 0.4500 Uani D .
C120 C 0.3263(3) 0.5047(3) 0.2925(5) 0.0853 0.4500 Uani D .
C130 C 0.3987(3) 0.5057(3) 0.3387(6) 0.1042 0.4500 Uani D .
C140 C 0.4300(2) 0.4338(3) 0.4099(5) 0.0489 0.4500 Uani D .
C9 C 0.3682(2) 0.3771(2) 0.4728(4) 0.0263 0.5500 Uani D .
C10 C 0.3037(2) 0.3686(2) 0.3857(4) 0.0478 0.5500 Uani D .
C11 C 0.28736(18) 0.4358(3) 0.2965(3) 0.0505 0.5500 Uani D .
C12 C 0.3313(3) 0.5141(3) 0.3016(5) 0.0853 0.5500 Uani D .
C13 C 0.3868(3) 0.5231(3) 0.3949(6) 0.1042 0.5500 Uani D .
C14 C 0.4056(2) 0.4534(3) 0.4806(5) 0.0489 0.5500 Uani D .
H1401 H 0.4815 0.4361 0.4414 0.0574 0.4500 Uiso . .
H141 H 0.4454 0.4607 0.5445 0.0574 0.5500 Uiso . .
H131 H 0.4135 0.5776 0.4018 0.1150 0.5500 Uiso . .
H1301 H 0.4297 0.5563 0.3235 0.1150 0.4500 Uiso . .
H1001 H 0.2770 0.3107 0.3999 0.0598 0.4500 Uiso . .
H111 H 0.2465 0.4287 0.2329 0.0627 0.5500 Uiso . .
H1101 H 0.2262 0.4305 0.2864 0.0627 0.4500 Uiso . .
H121 H 0.3219 0.5587 0.2375 0.1001 0.5500 Uiso . .
H1201 H 0.3075 0.5512 0.2383 0.1001 0.4500 Uiso . .
H101 H 0.2727 0.3185 0.3881 0.0574 0.5500 Uiso . .

loop_
_atom_site_aniso_label
_atom_site_aniso_U_11
_atom_site_aniso_U_22
_atom_site_aniso_U_33
_atom_site_aniso_U_23
_atom_site_aniso_U_13
_atom_site_aniso_U_12
Fe1 0.0309(4) 0.0173(3) 0.0217(4) 0.0000 -0.0161(3) 0.0000
Ni1 0.0322(5) 0.0232(4) 0.0212(4) -0.0002(3) -0.0155(3) -0.0053(3)
C1 0.037(2) 0.0244(15) 0.0263(16) -0.0032(12) -0.0171(15) -0.0047(14)
C2 0.0351(19) 0.0350(17) 0.0304(17) 0.0026(15) -0.0136(15) -0.0107(15)
C3 0.061(4) 0.020(2) 0.024(2) 0.0000 -0.005(2) 0.0000
C4 0.053(2) 0.0241(16) 0.0179(14) 0.0013(12) -0.0080(15) -0.0108(15)
C5 0.0410(19) 0.0227(15) 0.0152(13) 0.0020(11) -0.0073(13) -0.0071(13)
C6 0.041(2) 0.0264(15) 0.0243(16) 0.0049(13) -0.0166(14) -0.0126(14)
C7 0.058(3) 0.038(2) 0.038(2) 0.0023(16) -0.0310(19) -0.0151(18)
C8 0.045(2) 0.0279(17) 0.041(2) 0.0135(16) -0.0232(17) -0.0074(16)
N1 0.0409(18) 0.0255(14) 0.0338(15) -0.0003(12) -0.0152(14) -0.0081(13)
N2 0.050(2) 0.054(2) 0.0285(16) -0.0029(14) -0.0173(15) -0.0165(16)
N3 0.034(2) 0.0202(17) 0.0156(16) 0.0000 -0.0097(15) 0.0000
N4 0.0366(16) 0.0256(13) 0.0237(13) 0.0075(11) -0.0174(12) -0.0050(12)
N5 0.050(2) 0.0276(14) 0.0353(16) 0.0114(12) -0.0306(14) -0.0090(13)
O1 0.0458(16) 0.0263(12) 0.0449(15) 0.0094(10) -0.0294(12) -0.0057(10)
C90 0.038(3) 0.021(2) 0.019(3) 0.000(2) 0.001(2) 0.012(2)
C100 0.041(2) 0.052(2) 0.050(3) 0.016(2) -0.0099(19) 0.0043(19)
C110 0.047(3) 0.072(3) 0.032(3) 0.023(2) 0.005(2) 0.011(2)
C120 0.090(5) 0.064(4) 0.101(5) 0.053(4) -0.034(4) 0.006(3)
C130 0.089(5) 0.059(4) 0.162(12) 0.079(7) -0.058(7) -0.030(4)
C140 0.064(5) 0.034(3) 0.048(4) 0.020(3) -0.025(4) -0.011(3)
C9 0.038(3) 0.021(2) 0.019(3) 0.000(2) 0.001(2) 0.012(2)
C10 0.041(2) 0.052(2) 0.050(3) 0.016(2) -0.0099(19) 0.0043(19)
C11 0.047(3) 0.072(3) 0.032(3) 0.023(2) 0.005(2) 0.011(2)
C12 0.090(5) 0.064(4) 0.101(5) 0.053(4) -0.034(4) 0.006(3)
C13 0.089(5) 0.059(4) 0.162(12) 0.079(7) -0.058(7) -0.030(4)
C14 0.064(5) 0.034(3) 0.048(4) 0.020(3) -0.025(4) -0.011(3)

loop_
_atom_type_symbol
_atom_type_scat_dispersion_real
_atom_type_scat_dispersion_imag
_atom_type_scat_Cromer_Mann_a1
_atom_type_scat_Cromer_Mann_b1
_atom_type_scat_Cromer_Mann_a2
_atom_type_scat_Cromer_Mann_b2
_atom_type_scat_Cromer_Mann_a3
_atom_type_scat_Cromer_Mann_b3
_atom_type_scat_Cromer_Mann_a4
_atom_type_scat_Cromer_Mann_b4
_atom_type_scat_Cromer_Mann_c
_atom_type_scat_source
C 0.0181 0.0091 2.3100 20.8439 1.0200 10.2075 1.5886 0.5687 0.8650 51.6512 0.2156 'International Tables Vol C 4.2.6.8 and 6.1.1.4'
H 0.0000 0.0000 0.4930 10.5109 0.3229 26.1257 0.1402 3.1424 0.0408 57.7998 0.0030 'International Tables Vol C 4.2.6.8 and 6.1.1.4'
N 0.0311 0.0180 12.2126 0.0057 3.1322 9.8933 2.0125 28.9975 1.1663 0.5826 -11.5290 'International Tables Vol C 4.2.6.8 and 6.1.1.4'
O 0.0492 0.0322 3.0485 13.2771 2.2868 5.7011 1.5463 0.3239 0.8670 32.9089 0.2508 'International Tables Vol C 4.2.6.8 and 6.1.1.4'
Fe -1.1336 3.1974 11.7695 4.7611 7.3573 0.3072 3.5222 15.3535 2.3045 76.8805 1.0369 'International Tables Vol C 4.2.6.8 and 6.1.1.4'
Ni -3.0029 0.5091 12.8376 3.8785 7.2920 0.2565 4.4438 12.1763 2.3800 66.3421 1.0341 'International Tables Vol C 4.2.6.8 and 6.1.1.4'

loop_
_geom_angle_atom_site_label_1
_geom_angle_site_symmetry_1
_geom_angle_atom_site_label_2
_geom_angle_atom_site_label_3
_geom_angle_site_symmetry_3
_geom_angle
_geom_angle_publ_flag
O1 6_656 Fe1 N4 6_656 70.21(9) yes
O1 6_656 Fe1 N1 6_656 87.55(11) yes
N4 6_656 Fe1 N1 6_656 93.72(11) yes
O1 6_656 Fe1 N1 . 88.15(11) yes
N4 6_656 Fe1 N1 . 88.25(11) yes
N1 6_656 Fe1 N1 . 174.36(15) yes
O1 6_656 Fe1 N3 . 139.73(6) yes
N4 6_656 Fe1 N3 . 69.58(7) yes
N1 6_656 Fe1 N3 . 92.82(8) yes
N1 . Fe1 N3 . 92.82(8) yes
O1 6_656 Fe1 N4 . 150.57(10) yes
N4 6_656 Fe1 N4 . 139.16(14) yes
N1 6_656 Fe1 N4 . 88.25(11) yes
N1 . Fe1 N4 . 93.72(11) yes
N3 . Fe1 N4 . 69.58(7) yes
O1 6_656 Fe1 O1 . 80.54(13) yes
N4 6_656 Fe1 O1 . 150.57(10) yes
N1 6_656 Fe1 O1 . 88.15(11) yes
N1 . Fe1 O1 . 87.55(11) yes
N3 . Fe1 O1 . 139.73(6) yes
N4 . Fe1 O1 . 70.21(9) yes
C1 4_656 Ni1 C2 4_656 88.64(15) yes
C1 4_656 Ni1 C1 . 179.994 yes
C2 4_656 Ni1 C1 . 91.36(15) yes
C1 4_656 Ni1 C2 . 91.36(15) yes
C2 4_656 Ni1 C2 . 179.994 yes
C1 . Ni1 C2 . 88.64(15) yes
Ni1 . C1 N1 . 178.4(3) yes
Ni1 . C2 N2 . 177.5(3) yes
C4 6_656 C3 C4 . 120.3(4) yes
C4 6_656 C3 H31 . 119.8 no
C4 . C3 H31 . 119.8 no
C3 . C4 C5 . 118.2(3) yes
C3 . C4 H41 . 121.1 no
C5 . C4 H41 . 120.7 no
C4 . C5 C6 . 122.7(3) yes
C4 . C5 N3 . 121.7(3) yes
C6 . C5 N3 . 115.5(3) yes
C5 . C6 C7 . 119.0(3) yes
C5 . C6 N4 . 112.3(3) yes
C7 . C6 N4 . 128.7(3) yes
C6 . C7 H71 . 109.6 no
C6 . C7 H73 . 109.0 no
H71 . C7 H73 . 110.1 no
C6 . C7 H72 . 109.6 no
H71 . C7 H72 . 109.1 no
H73 . C7 H72 . 109.4 no
N5 . C8 O1 . 120.7(3) yes
N5 . C8 C90 . 113.3(3) yes
O1 . C8 C90 . 124.4(3) yes
N5 . C8 C9 . 120.8(3) yes
O1 . C8 C9 . 117.9(3) yes
Fe1 . N1 C1 . 167.6(3) yes
Fe1 . N3 C5 6_656 120.06(19) yes
Fe1 . N3 C5 . 120.06(19) yes
C5 6_656 N3 C5 . 119.9(4) yes
Fe1 . N4 C6 . 122.4(2) yes
Fe1 . N4 N5 . 115.7(2) yes
C6 . N4 N5 . 121.8(3) yes
N4 . N5 C8 . 113.8(3) yes
N4 . N5 H51 . 122.3 no
C8 . N5 H51 . 122.9 no
Fe1 . O1 C8 . 119.4(2) yes
C8 . C90 C100 . 113.5(3) yes
C8 . C90 C140 . 123.7(3) yes
C100 . C90 C140 . 118.86(8) yes
C90 . C100 C110 . 118.99(8) yes
C90 . C100 H1001 . 120.9 no
C110 . C100 H1001 . 118.4 no
C100 . C110 C120 . 119.30(8) yes
C100 . C110 H1101 . 120.1 no
C120 . C110 H1101 . 120.6 no
C110 . C120 C130 . 119.98(7) yes
C110 . C120 H1201 . 119.5 no
C130 . C120 H1201 . 120.4 no
C120 . C130 C140 . 121.42(8) yes
C120 . C130 H1301 . 118.9 no
C140 . C130 H1301 . 119.7 no
C130 . C140 C90 . 121.12(8) yes
C130 . C140 H1401 . 119.7 no
C90 . C140 H1401 . 119.1 no
C8 . C9 C10 . 123.3(3) yes
C8 . C9 C14 . 116.1(2) yes
C10 . C9 C14 . 119.61(7) yes
C9 . C10 C11 . 119.14(7) yes
C9 . C10 H101 . 120.4 no
C11 . C10 H101 . 120.4 no
C10 . C11 C12 . 119.42(8) yes
C10 . C11 H111 . 119.7 no
C12 . C11 H111 . 120.9 no
C11 . C12 C13 . 119.44(8) yes
C11 . C12 H121 . 119.2 no
C13 . C12 H121 . 121.3 no
C12 . C13 C14 . 120.86(9) yes
C12 . C13 H131 . 118.9 no
C14 . C13 H131 . 120.3 no
C13 . C14 C9 . 120.90(9) yes
C13 . C14 H141 . 119.6 no
C9 . C14 H141 . 119.5 no

loop_
_geom_bond_atom_site_label_1
_geom_bond_atom_site_label_2
_geom_bond_site_symmetry_2
_geom_bond_distance
_geom_bond_publ_flag
Fe1 O1 6_656 2.195(2) yes
Fe1 N4 6_656 2.256(3) yes
Fe1 N1 6_656 2.139(4) yes
Fe1 N1 . 2.139(4) yes
Fe1 N3 . 2.209(4) yes
Fe1 N4 . 2.256(3) yes
Fe1 O1 . 2.195(2) yes
Ni1 C1 4_656 1.866(4) yes
Ni1 C2 4_656 1.858(3) yes
Ni1 C1 . 1.866(4) yes
Ni1 C2 . 1.858(3) yes
C1 N1 . 1.144(5) yes
C2 N2 . 1.149(5) yes
C3 C4 6_656 1.385(4) yes
C3 C4 . 1.385(4) yes
C3 H31 . 0.934 no
C4 C5 . 1.398(4) yes
C4 H41 . 0.931 no
C5 C6 . 1.481(4) yes
C5 N3 . 1.341(4) yes
C6 C7 . 1.507(4) yes
C6 N4 . 1.287(4) yes
C7 H71 . 0.956 no
C7 H73 . 0.968 no
C7 H72 . 0.973 no
C8 N5 . 1.368(5) yes
C8 O1 . 1.237(4) yes
C8 C90 . 1.489(4) yes
C8 C9 . 1.528(4) yes
N4 N5 . 1.368(4) yes
N5 H51 . 0.869 no
C90 C100 . 1.463(4) yes
C90 C140 . 1.322(4) yes
C100 C110 . 1.386(4) yes
C100 H1001 . 0.946 no
C110 C120 . 1.416(4) yes
C110 H1101 . 0.953 no
C120 C130 . 1.333(5) yes
C120 H1201 . 0.949 no
C130 C140 . 1.412(4) yes
C130 H1301 . 0.952 no
C140 H1401 . 0.943 no
C9 C10 . 1.418(4) yes
C9 C14 . 1.331(4) yes
C10 C11 . 1.389(4) yes
C10 H101 . 0.931 no
C11 C12 . 1.413(4) yes
C11 H111 . 0.955 no
C12 C13 . 1.342(5) yes
C12 H121 . 0.951 no
C13 C14 . 1.404(4) yes
C13 H131 . 0.950 no
C14 H141 . 0.945 no

loop_
_geom_hbond_atom_site_label_D
_geom_hbond_atom_site_label_H
_geom_hbond_atom_site_label_A
_geom_hbond_site_symmetry_A
_geom_hbond_angle_DHA
_geom_hbond_distance_DH
_geom_hbond_distance_HA
_geom_hbond_distance_DA
_geom_hbond_publ_flag
C7 H71 N2 7_454 151.0 0.956 2.414 3.284(5) yes
N5 H51 N2 7_454 174.0 0.869 2.031 2.897(5) yes
C100 H1001 N2 7_454 122.0 0.946 2.471 3.075(5) yes
C10 H1001 N2 7_454 122.0 1.005 2.471 3.119(5) yes
C100 H101 N2 7_454 121.0 0.895 2.521 3.075(5) yes
C10 H101 N2 7_454 122.0 0.931 2.521 3.119(5) yes
